data_7011414
loop_
_publ_author_name
'Yeh, Chen-Yu'
'Chou, Chung-Hsien'
'Pan, Kun-Chih'
'Wang, Chih-Chieh'
'Lee, Gene-Hsiang'
'Su, Y. Oliver'
'Peng, Shie-Ming'

_publ_section_title
;
 Linear pentacobalt complexes: synthesis, structures, and physical
 properties of neutral and one-electron oxidation compounds
;
_journal_issue 13
_journal_name_full 'Journal of the Chemical Society, Dalton Transactions'
_journal_page_first 2670
_journal_paper_doi 10.1039/b111462j
_journal_year 2002
_chemical_formula_sum 'C65 H52 Cl2 Co5 N22 O S2'
_chemical_formula_weight 1586.96
_chemical_name_systematic
; 
? 
;
_space_group_IT_number 2
_symmetry_cell_setting triclinic
_symmetry_space_group_name_Hall '-P 1'
_symmetry_space_group_name_H-M 'P -1'
_atom_sites_solution_hydrogens geom
_atom_sites_solution_primary direct
_atom_sites_solution_secondary difmap
_audit_creation_method SHELXL-97
_cell_angle_alpha 73.42(2)
_cell_angle_beta 77.77(2)
_cell_angle_gamma 87.56(2)
_cell_formula_units_Z 2
_cell_length_a 11.802(2)
_cell_length_b 14.631(3)
_cell_length_c 20.184(4)
_cell_measurement_reflns_used 25
_cell_measurement_temperature 295(2)
_cell_measurement_theta_max 18.37
_cell_measurement_theta_min 5.30
_cell_volume 3264.0(12)
_computing_cell_refinement 'NONIUS CAD4'
_computing_data_collection 'NONIUS CAD4'
_computing_data_reduction NRCSDP
_computing_molecular_graphics SHELXTL
_computing_publication_material SHELXTL
_computing_structure_refinement 'SHELXL-97 (Sheldrick, 1997)'
_computing_structure_solution 'SHELXS-97 (Sheldrick, 1990)'
_diffrn_ambient_temperature 295(2)
_diffrn_measured_fraction_theta_full 0.996
_diffrn_measured_fraction_theta_max 0.996
_diffrn_measurement_device_type 'NONIUS CAD4'
_diffrn_measurement_method '\w--2\q scans'
_diffrn_radiation_monochromator graphite
_diffrn_radiation_source 'fine-focus sealed tube'
_diffrn_radiation_type MoK\a
_diffrn_radiation_wavelength 0.71073
_diffrn_reflns_av_R_equivalents 0.0000
_diffrn_reflns_av_sigmaI/netI 0.1185
_diffrn_reflns_limit_h_max 12
_diffrn_reflns_limit_h_min -12
_diffrn_reflns_limit_k_max 15
_diffrn_reflns_limit_k_min 0
_diffrn_reflns_limit_l_max 21
_diffrn_reflns_limit_l_min -20
_diffrn_reflns_number 8526
_diffrn_reflns_theta_full 22.50
_diffrn_reflns_theta_max 22.50
_diffrn_reflns_theta_min 1.54
_diffrn_standards_decay_% 20
_diffrn_standards_interval_count 60
_diffrn_standards_number 3
_exptl_absorpt_coefficient_mu 1.453
_exptl_absorpt_correction_T_max 0.8970
_exptl_absorpt_correction_T_min 0.7346
_exptl_absorpt_correction_type 'empirical used psi-scan'
_exptl_crystal_colour black
_exptl_crystal_density_diffrn 1.615
_exptl_crystal_density_meas ?
_exptl_crystal_density_method 'not measured'
_exptl_crystal_description needle
_exptl_crystal_F_000 1610
_exptl_crystal_size_max 0.50
_exptl_crystal_size_mid 0.05
_exptl_crystal_size_min 0.05
_refine_diff_density_max 0.614
_refine_diff_density_min -0.473
_refine_diff_density_rms 0.091
_refine_ls_extinction_method none
_refine_ls_goodness_of_fit_ref 1.001
_refine_ls_hydrogen_treatment mixed
_refine_ls_matrix_type full
_refine_ls_number_parameters 860
_refine_ls_number_reflns 8526
_refine_ls_number_restraints 4
_refine_ls_restrained_S_all 1.024
_refine_ls_R_factor_all 0.1451
_refine_ls_R_factor_gt 0.0491
_refine_ls_shift/su_max 0.005
_refine_ls_shift/su_mean 0.000
_refine_ls_structure_factor_coef Fsqd
_refine_ls_weighting_details 'calc w=1/[\s^2^(Fo^2^)+(0.0419P)^2^+0.0000P] where P=(Fo^2^+2Fc^2^)/3'
_refine_ls_weighting_scheme calc
_refine_ls_wR_factor_gt 0.1067
_refine_ls_wR_factor_ref 0.1290
_reflns_number_gt 3403
_reflns_number_total 8526
_reflns_threshold_expression >2sigma(I)
_cod_data_source_file b111462j.txt
_cod_data_source_block 1
_cod_depositor_comments
;
The following automatic conversions were performed:
'_symmetry_cell_setting' value 'Triclinic' changed to 'triclinic'
according to '/home/saulius/struct/CIF-dictionaries/cif_core.dic'
dictionary named 'cif_core.dic' version 2.4.1 from 2010-06-29.

Automatic conversion script
Id: cif_fix_enum 1527 2010-12-29 10:47:43Z saulius 

The following automatic conversions were performed:

'_exptl_crystal_density_meas' value 'not_measured' was changed to '?'
- the value is perceived as not measured.

Automatic conversion script
Id: cif_fix_values 3008 2015-01-20 13:52:24Z robertas 
;
_cod_original_cell_volume 3263.9(11)
_cod_original_sg_symbol_H-M P-1
_cod_database_code 7011414

loop_
_symmetry_equiv_pos_as_xyz
'x, y, z'
'-x, -y, -z'

loop_
_atom_site_label
_atom_site_type_symbol
_atom_site_fract_x
_atom_site_fract_y
_atom_site_fract_z
_atom_site_U_iso_or_equiv
_atom_site_adp_type
_atom_site_occupancy
_atom_site_symmetry_multiplicity
_atom_site_calc_flag
_atom_site_refinement_flags
_atom_site_disorder_assembly
_atom_site_disorder_group
Co1 Co 0.50407(11) 0.46091(9) 0.29344(7) 0.0361(4) Uani 1 1 d . . .
Co2 Co 0.61556(10) 0.33538(8) 0.27659(6) 0.0327(4) Uani 1 1 d . . .
Co3 Co 0.72837(11) 0.21422(9) 0.25977(7) 0.0287(3) Uani 1 1 d . . .
Co4 Co 0.84114(10) 0.09297(9) 0.24303(6) 0.0319(4) Uani 1 1 d . . .
Co5 Co 0.95492(11) -0.02989(9) 0.22379(7) 0.0352(4) Uani 1 1 d . . .
S1 S 0.3309(4) 0.7514(2) 0.3239(2) 0.1173(15) Uani 1 1 d . . .
S2 S 1.1172(3) -0.3132(2) 0.1753(2) 0.0957(13) Uani 1 1 d . . .
N1 N 0.5797(6) 0.4503(5) 0.3738(4) 0.0361(19) Uani 1 1 d . . .
N2 N 0.6274(6) 0.2957(5) 0.3733(4) 0.038(2) Uani 1 1 d . . .
N3 N 0.6932(6) 0.1521(5) 0.3603(3) 0.0290(18) Uani 1 1 d . . .
N4 N 0.7620(6) 0.0141(5) 0.3332(4) 0.041(2) Uani 1 1 d . . .
N5 N 0.8278(6) -0.1121(5) 0.2901(4) 0.041(2) Uani 1 1 d . . .
N6 N 0.4432(6) 0.4536(5) 0.2113(4) 0.038(2) Uani 1 1 d . . .
N7 N 0.6023(7) 0.3676(5) 0.1812(4) 0.043(2) Uani 1 1 d . . .
N8 N 0.7625(7) 0.2744(5) 0.1598(4) 0.039(2) Uani 1 1 d . . .
N9 N 0.9119(6) 0.1725(5) 0.1534(4) 0.044(2) Uani 1 1 d . . .
N10 N 1.0670(6) 0.0683(5) 0.1606(4) 0.043(2) Uani 1 1 d . . .
N11 N 0.6340(7) 0.5424(5) 0.2284(4) 0.039(2) Uani 1 1 d . . .
N12 N 0.7514(6) 0.4116(5) 0.2533(4) 0.041(2) Uani 1 1 d . . .
N13 N 0.8594(6) 0.2779(5) 0.2718(4) 0.0336(19) Uani 1 1 d . . .
N14 N 0.9495(6) 0.1313(5) 0.2873(4) 0.042(2) Uani 1 1 d . . .
N15 N 1.0214(6) -0.0206(5) 0.3043(4) 0.038(2) Uani 1 1 d . . .
N16 N 0.3872(6) 0.3636(5) 0.3538(3) 0.0318(18) Uani 1 1 d . . .
N17 N 0.4804(6) 0.2534(5) 0.3023(4) 0.038(2) Uani 1 1 d . . .
N18 N 0.5941(6) 0.1499(5) 0.2517(4) 0.0331(19) Uani 1 1 d . . .
N19 N 0.7257(6) 0.0543(5) 0.2023(4) 0.042(2) Uani 1 1 d . . .
N20 N 0.8748(6) -0.0249(5) 0.1468(4) 0.038(2) Uani 1 1 d . . .
N21 N 0.4039(7) 0.5756(6) 0.3101(4) 0.048(2) Uani 1 1 d . . .
N22 N 1.0561(7) -0.1436(6) 0.2071(4) 0.048(2) Uani 1 1 d . . .
C1 C 0.5835(8) 0.5244(6) 0.4006(5) 0.047(3) Uani 1 1 d . . .
H1A H 0.5473 0.5802 0.3809 0.056 Uiso 1 1 calc R . .
C2 C 0.6372(9) 0.5230(7) 0.4549(5) 0.057(3) Uani 1 1 d . . .
H2A H 0.6366 0.5762 0.4714 0.069 Uiso 1 1 calc R . .
C3 C 0.6913(9) 0.4425(7) 0.4841(6) 0.062(3) Uani 1 1 d . . .
H3A H 0.7310 0.4406 0.5196 0.074 Uiso 1 1 calc R . .
C4 C 0.6866(8) 0.3639(7) 0.4605(5) 0.052(3) Uani 1 1 d . . .
H4A H 0.7216 0.3078 0.4809 0.062 Uiso 1 1 calc R . .
C5 C 0.6289(8) 0.3683(6) 0.4056(5) 0.041(2) Uani 1 1 d . . .
C6 C 0.6450(7) 0.2018(6) 0.4065(5) 0.036(2) Uani 1 1 d . . .
C7 C 0.6143(8) 0.1588(6) 0.4772(5) 0.040(3) Uani 1 1 d . . .
H7A H 0.5802 0.1936 0.5080 0.048 Uiso 1 1 calc R . .
C8 C 0.6344(8) 0.0626(6) 0.5025(5) 0.043(2) Uani 1 1 d . . .
H8A H 0.6142 0.0322 0.5508 0.051 Uiso 1 1 calc R . .
C9 C 0.6843(8) 0.0119(6) 0.4566(5) 0.046(3) Uani 1 1 d . . .
H9A H 0.6996 -0.0525 0.4738 0.055 Uiso 1 1 calc R . .
C10 C 0.7111(7) 0.0554(6) 0.3865(5) 0.032(2) Uani 1 1 d . . .
C11 C 0.7446(9) -0.0802(6) 0.3358(6) 0.047(3) Uani 1 1 d . . .
C12 C 0.6492(8) -0.1350(7) 0.3757(6) 0.056(3) Uani 1 1 d . . .
H12A H 0.5927 -0.1104 0.4053 0.067 Uiso 1 1 calc R . .
C13 C 0.6372(9) -0.2248(7) 0.3719(6) 0.068(4) Uani 1 1 d . . .
H13A H 0.5755 -0.2636 0.4013 0.082 Uiso 1 1 calc R . .
C14 C 0.7162(10) -0.2583(8) 0.3246(7) 0.094(5) Uani 1 1 d . . .
H14A H 0.7060 -0.3177 0.3183 0.112 Uiso 1 1 calc R . .
C15 C 0.8106(10) -0.2016(7) 0.2870(6) 0.068(3) Uani 1 1 d . . .
H15A H 0.8668 -0.2261 0.2571 0.082 Uiso 1 1 calc R . .
C16 C 0.3395(9) 0.4867(7) 0.2030(5) 0.056(3) Uani 1 1 d . . .
H16A H 0.3013 0.5189 0.2347 0.067 Uiso 1 1 calc R . .
C17 C 0.2831(9) 0.4782(7) 0.1523(6) 0.063(3) Uani 1 1 d . . .
H17A H 0.2101 0.5032 0.1490 0.075 Uiso 1 1 calc R . .
C18 C 0.3435(9) 0.4292(7) 0.1056(5) 0.060(3) Uani 1 1 d . . .
H18A H 0.3110 0.4210 0.0695 0.072 Uiso 1 1 calc R . .
C19 C 0.4493(10) 0.3939(7) 0.1132(5) 0.066(3) Uani 1 1 d . . .
H19A H 0.4889 0.3612 0.0822 0.079 Uiso 1 1 calc R . .
C20 C 0.4999(8) 0.4058(6) 0.1666(5) 0.043(3) Uani 1 1 d . . .
C21 C 0.6922(9) 0.3438(7) 0.1322(5) 0.049(3) Uani 1 1 d . . .
C22 C 0.7140(11) 0.3875(8) 0.0598(6) 0.080(4) Uani 1 1 d . . .
H22A H 0.6675 0.4366 0.0405 0.095 Uiso 1 1 calc R . .
C23 C 0.8051(11) 0.3570(9) 0.0170(5) 0.086(4) Uani 1 1 d . . .
H23A H 0.8220 0.3874 -0.0312 0.104 Uiso 1 1 calc R . .
C24 C 0.8701(9) 0.2838(8) 0.0439(5) 0.057(3) Uani 1 1 d . . .
H24A H 0.9266 0.2595 0.0142 0.068 Uiso 1 1 calc R . .
C25 C 0.8515(8) 0.2451(6) 0.1169(5) 0.038(2) Uani 1 1 d . . .
C26 C 1.0286(9) 0.1587(7) 0.1305(5) 0.045(3) Uani 1 1 d . . .
C27 C 1.1117(9) 0.2282(7) 0.0854(5) 0.055(3) Uani 1 1 d . . .
H27A H 1.0880 0.2892 0.0648 0.066 Uiso 1 1 calc R . .
C28 C 1.2272(10) 0.2062(8) 0.0716(6) 0.063(3) Uani 1 1 d . . .
H28A H 1.2814 0.2526 0.0424 0.076 Uiso 1 1 calc R . .
C29 C 1.2626(8) 0.1153(8) 0.1011(5) 0.048(3) Uani 1 1 d . . .
H29A H 1.3399 0.0983 0.0915 0.057 Uiso 1 1 calc R . .
C30 C 1.1802(8) 0.0520(8) 0.1445(5) 0.051(3) Uani 1 1 d . . .
H30A H 1.2046 -0.0087 0.1651 0.062 Uiso 1 1 calc R . .
C31 C 0.6164(9) 0.6336(7) 0.1932(5) 0.054(3) Uani 1 1 d . . .
H31A H 0.5416 0.6573 0.1989 0.064 Uiso 1 1 calc R . .
C32 C 0.7044(10) 0.6913(7) 0.1501(6) 0.075(4) Uani 1 1 d . . .
H32A H 0.6897 0.7540 0.1270 0.090 Uiso 1 1 calc R . .
C33 C 0.8141(10) 0.6587(9) 0.1402(6) 0.077(4) Uani 1 1 d . . .
H33A H 0.8749 0.6985 0.1108 0.093 Uiso 1 1 calc R . .
C34 C 0.8336(10) 0.5662(7) 0.1740(6) 0.074(4) Uani 1 1 d . . .
H34A H 0.9079 0.5420 0.1665 0.089 Uiso 1 1 calc R . .
C35 C 0.7437(9) 0.5087(7) 0.2195(5) 0.049(3) Uani 1 1 d . . .
C36 C 0.8549(8) 0.3738(6) 0.2675(5) 0.039(2) Uani 1 1 d . . .
C37 C 0.9445(9) 0.4164(7) 0.2819(6) 0.056(3) Uani 1 1 d . . .
H37A H 0.9381 0.4789 0.2846 0.067 Uiso 1 1 calc R . .
C38 C 1.0415(9) 0.3677(7) 0.2922(6) 0.059(3) Uani 1 1 d . . .
H38A H 1.1038 0.3990 0.2983 0.071 Uiso 1 1 calc R . .
C39 C 1.0515(8) 0.2733(7) 0.2938(6) 0.060(3) Uani 1 1 d . . .
H39A H 1.1194 0.2405 0.3002 0.073 Uiso 1 1 calc R . .
C40 C 0.9549(9) 0.2281(7) 0.2854(5) 0.045(3) Uani 1 1 d . . .
C41 C 1.0075(8) 0.0592(7) 0.3264(6) 0.053(3) Uani 1 1 d . . .
C42 C 1.0479(8) 0.0609(7) 0.3864(5) 0.052(3) Uani 1 1 d . . .
H42A H 1.0359 0.1148 0.4026 0.063 Uiso 1 1 calc R . .
C43 C 1.1038(8) -0.0138(8) 0.4214(6) 0.062(3) Uani 1 1 d . . .
H43A H 1.1314 -0.0115 0.4608 0.074 Uiso 1 1 calc R . .
C44 C 1.1190(10) -0.0935(8) 0.3971(6) 0.073(4) Uani 1 1 d . . .
H44A H 1.1592 -0.1456 0.4188 0.088 Uiso 1 1 calc R . .
C45 C 1.0741(9) -0.0941(8) 0.3412(6) 0.063(3) Uani 1 1 d . . .
H45A H 1.0802 -0.1498 0.3273 0.076 Uiso 1 1 calc R . .
C46 C 0.3017(8) 0.3864(7) 0.4024(6) 0.050(3) Uani 1 1 d . . .
H46A H 0.2991 0.4490 0.4048 0.060 Uiso 1 1 calc R . .
C47 C 0.2189(9) 0.3232(7) 0.4483(6) 0.061(3) Uani 1 1 d . . .
H47A H 0.1610 0.3424 0.4804 0.073 Uiso 1 1 calc R . .
C48 C 0.2243(8) 0.2314(7) 0.4452(5) 0.046(3) Uani 1 1 d . . .
H48A H 0.1694 0.1866 0.4757 0.056 Uiso 1 1 calc R . .
C49 C 0.3101(8) 0.2047(7) 0.3975(5) 0.049(3) Uani 1 1 d . . .
H49A H 0.3140 0.1417 0.3959 0.059 Uiso 1 1 calc R . .
C50 C 0.3897(8) 0.2705(6) 0.3523(5) 0.039(2) Uani 1 1 d . . .
C51 C 0.4833(8) 0.1736(7) 0.2767(5) 0.042(3) Uani 1 1 d . . .
C52 C 0.3872(8) 0.1230(7) 0.2727(5) 0.049(3) Uani 1 1 d . . .
H52A H 0.3119 0.1426 0.2858 0.058 Uiso 1 1 calc R . .
C53 C 0.4084(8) 0.0444(7) 0.2490(5) 0.049(3) Uani 1 1 d . . .
H53A H 0.3460 0.0086 0.2478 0.058 Uiso 1 1 calc R . .
C54 C 0.5178(8) 0.0167(7) 0.2270(5) 0.047(3) Uani 1 1 d . . .
H54A H 0.5300 -0.0389 0.2131 0.056 Uiso 1 1 calc R . .
C55 C 0.6115(7) 0.0726(6) 0.2254(5) 0.033(2) Uani 1 1 d . . .
C56 C 0.7657(8) 0.0134(7) 0.1485(5) 0.045(3) Uani 1 1 d . . .
C57 C 0.7047(9) 0.0157(8) 0.0946(6) 0.065(3) Uani 1 1 d . . .
H57A H 0.6315 0.0419 0.0950 0.078 Uiso 1 1 calc R . .
C58 C 0.7602(10) -0.0234(8) 0.0406(5) 0.072(4) Uani 1 1 d . . .
H58A H 0.7244 -0.0210 0.0032 0.086 Uiso 1 1 calc R . .
C59 C 0.8640(9) -0.0642(7) 0.0419(6) 0.061(3) Uani 1 1 d . . .
H59A H 0.8979 -0.0929 0.0071 0.073 Uiso 1 1 calc R . .
C60 C 0.9191(8) -0.0634(6) 0.0940(5) 0.044(3) Uani 1 1 d . . .
H60A H 0.9916 -0.0910 0.0934 0.052 Uiso 1 1 calc R . .
C61 C 0.3711(9) 0.6492(7) 0.3153(6) 0.058(3) Uani 1 1 d . . .
C62 C 1.0831(8) -0.2152(7) 0.1946(5) 0.049(3) Uani 1 1 d . . .
C63 C 0.3821(15) 0.7912(14) 0.0874(13) 0.238(13) Uani 1 1 d . . .
H63A H 0.3663 0.7498 0.1354 0.286 Uiso 1 1 calc R . .
H63B H 0.3085 0.8086 0.0736 0.286 Uiso 1 1 calc R . .
Cl1 Cl 0.4528(6) 0.8902(5) 0.0843(4) 0.229(3) Uani 1 1 d . . .
Cl2 Cl 0.4574(6) 0.7338(7) 0.0352(4) 0.299(5) Uani 1 1 d . . .
O1 O 0.0000 0.5000 0.5000 0.204(8) Uiso 1 2 d SD . .
C64 C 0.0164(18) 0.5455(13) 0.4270(5) 0.204(9) Uiso 1 1 d D . .
H64A H -0.0423 0.5123 0.4150 0.245 Uiso 1 1 calc R . .
H64B H 0.0886 0.5171 0.4102 0.245 Uiso 1 1 calc R . .
C65 C 0.024(2) 0.6334(13) 0.3728(12) 0.329(16) Uiso 1 1 d D . .
H65A H 0.0299 0.6210 0.3280 0.493 Uiso 1 1 calc R . .
H65B H 0.0910 0.6690 0.3717 0.493 Uiso 1 1 calc R . .
H65C H -0.0445 0.6696 0.3822 0.493 Uiso 1 1 calc R . .
O2 O 0.009(3) 0.467(2) 0.0731(15) 0.240(13) Uiso 0.50 1 d PD . .
H2 H -0.0686 0.4546 0.0619 0.360 Uiso 0.50 1 d PRD . .
H2' H 0.0268 0.5016 0.0200 0.360 Uiso 0.50 1 d PRD . .

loop_
_atom_site_aniso_label
_atom_site_aniso_U_11
_atom_site_aniso_U_22
_atom_site_aniso_U_33
_atom_site_aniso_U_23
_atom_site_aniso_U_13
_atom_site_aniso_U_12
Co1 0.0464(9) 0.0263(8) 0.0420(9) -0.0162(7) -0.0157(7) 0.0100(7)
Co2 0.0431(9) 0.0262(8) 0.0351(9) -0.0158(7) -0.0135(7) 0.0084(7)
Co3 0.0351(7) 0.0263(7) 0.0305(8) -0.0150(6) -0.0104(6) 0.0053(6)
Co4 0.0345(8) 0.0311(8) 0.0371(9) -0.0204(7) -0.0097(7) 0.0084(7)
Co5 0.0400(8) 0.0322(8) 0.0408(9) -0.0218(7) -0.0102(7) 0.0095(7)
S1 0.133(3) 0.054(2) 0.191(4) -0.071(3) -0.050(3) 0.046(2)
S2 0.096(3) 0.068(2) 0.139(3) -0.070(2) -0.008(2) 0.023(2)
N1 0.057(5) 0.029(5) 0.034(5) -0.022(4) -0.020(4) 0.010(4)
N2 0.057(5) 0.026(5) 0.038(5) -0.022(4) -0.008(4) 0.007(4)
N3 0.040(5) 0.023(4) 0.025(4) -0.012(4) -0.002(4) 0.005(3)
N4 0.040(5) 0.039(5) 0.046(5) -0.017(4) -0.006(4) 0.009(4)
N5 0.045(5) 0.040(5) 0.055(6) -0.038(5) -0.013(4) 0.007(4)
N6 0.040(5) 0.030(5) 0.049(5) -0.014(4) -0.019(4) 0.018(4)
N7 0.061(6) 0.042(5) 0.036(5) -0.022(4) -0.021(4) 0.022(4)
N8 0.055(5) 0.032(5) 0.037(5) -0.015(4) -0.018(4) 0.015(4)
N9 0.048(5) 0.037(5) 0.046(5) -0.015(4) -0.001(4) 0.012(4)
N10 0.040(5) 0.050(6) 0.045(5) -0.028(5) -0.003(4) 0.008(4)
N11 0.061(6) 0.016(4) 0.042(5) -0.009(4) -0.017(4) 0.007(4)
N12 0.041(5) 0.024(5) 0.056(6) -0.017(4) -0.003(4) 0.007(4)
N13 0.028(4) 0.040(5) 0.043(5) -0.025(4) -0.013(4) 0.008(4)
N14 0.053(5) 0.034(5) 0.052(6) -0.022(4) -0.027(4) 0.016(4)
N15 0.036(5) 0.038(5) 0.050(5) -0.025(4) -0.017(4) 0.007(4)
N16 0.041(5) 0.030(5) 0.024(5) -0.009(4) -0.007(4) 0.009(4)
N17 0.046(5) 0.029(5) 0.041(5) -0.017(4) -0.005(4) 0.004(4)
N18 0.040(5) 0.030(4) 0.039(5) -0.022(4) -0.012(4) -0.002(4)
N19 0.046(5) 0.040(5) 0.052(6) -0.029(4) -0.015(4) 0.009(4)
N20 0.052(5) 0.033(5) 0.040(5) -0.029(4) -0.011(4) 0.013(4)
N21 0.054(6) 0.039(6) 0.054(6) -0.014(5) -0.016(5) 0.015(4)
N22 0.041(5) 0.052(6) 0.049(6) -0.018(5) -0.004(4) 0.008(4)
C1 0.048(6) 0.033(6) 0.067(8) -0.024(6) -0.014(6) 0.002(5)
C2 0.094(9) 0.036(6) 0.061(8) -0.031(6) -0.035(7) -0.002(6)
C3 0.083(8) 0.060(8) 0.071(8) -0.042(7) -0.048(7) 0.012(6)
C4 0.072(7) 0.045(6) 0.053(7) -0.026(6) -0.030(6) 0.007(5)
C5 0.056(7) 0.031(6) 0.041(6) -0.019(5) -0.008(5) 0.005(5)
C6 0.037(6) 0.026(6) 0.046(7) -0.016(5) -0.007(5) 0.008(4)
C7 0.052(6) 0.037(6) 0.033(6) -0.018(5) -0.004(5) 0.014(5)
C8 0.056(6) 0.039(6) 0.031(6) -0.011(5) -0.003(5) 0.007(5)
C9 0.071(7) 0.033(6) 0.031(6) -0.006(5) -0.014(5) 0.019(5)
C10 0.039(6) 0.029(6) 0.029(6) -0.011(5) -0.007(5) 0.010(4)
C11 0.058(7) 0.024(6) 0.073(8) -0.030(6) -0.024(6) 0.010(5)
C12 0.038(6) 0.035(6) 0.087(9) -0.024(6) 0.013(6) -0.006(5)
C13 0.065(8) 0.031(6) 0.107(10) -0.037(7) 0.012(7) -0.009(5)
C14 0.076(9) 0.062(8) 0.137(13) -0.062(9) 0.043(9) -0.023(7)
C15 0.079(9) 0.046(7) 0.083(9) -0.043(7) 0.005(7) 0.018(6)
C16 0.070(8) 0.046(7) 0.062(8) -0.028(6) -0.026(6) 0.023(6)
C17 0.066(8) 0.069(8) 0.070(8) -0.029(7) -0.043(7) 0.036(6)
C18 0.082(9) 0.058(7) 0.054(7) -0.022(6) -0.041(6) 0.018(6)
C19 0.099(10) 0.063(8) 0.057(8) -0.033(6) -0.046(7) 0.043(7)
C20 0.054(7) 0.035(6) 0.054(7) -0.025(5) -0.029(6) 0.018(5)
C21 0.081(8) 0.041(6) 0.033(7) -0.019(5) -0.020(6) 0.008(6)
C22 0.122(11) 0.068(8) 0.031(7) -0.003(6) 0.000(7) 0.035(8)
C23 0.117(11) 0.103(11) 0.018(6) 0.004(7) -0.004(7) 0.037(9)
C24 0.072(8) 0.067(8) 0.038(7) -0.025(6) -0.015(6) 0.017(6)
C25 0.050(6) 0.033(6) 0.028(6) -0.006(5) -0.007(5) 0.014(5)
C26 0.059(7) 0.045(7) 0.038(6) -0.027(5) -0.006(6) 0.007(6)
C27 0.055(7) 0.038(6) 0.060(8) -0.014(6) 0.012(6) -0.007(6)
C28 0.057(8) 0.066(9) 0.064(8) -0.033(7) 0.014(6) -0.017(6)
C29 0.030(6) 0.059(8) 0.060(8) -0.030(6) -0.002(5) -0.014(6)
C30 0.041(7) 0.063(8) 0.069(8) -0.045(7) -0.017(6) 0.001(6)
C31 0.074(8) 0.044(7) 0.029(6) 0.003(5) -0.002(6) 0.014(6)
C32 0.074(9) 0.032(7) 0.090(10) 0.008(7) 0.017(8) -0.004(6)
C33 0.057(8) 0.073(10) 0.080(10) 0.001(8) 0.008(7) -0.015(7)
C34 0.077(9) 0.029(7) 0.094(10) 0.001(7) 0.007(8) -0.005(6)
C35 0.062(8) 0.035(7) 0.050(7) -0.011(6) -0.012(6) -0.003(6)
C36 0.052(7) 0.020(5) 0.048(7) -0.015(5) -0.007(5) -0.011(5)
C37 0.063(8) 0.042(7) 0.087(9) -0.048(6) -0.033(7) 0.008(6)
C38 0.063(8) 0.045(7) 0.083(9) -0.035(6) -0.018(6) -0.014(6)
C39 0.031(6) 0.064(8) 0.101(9) -0.047(7) -0.016(6) 0.009(5)
C40 0.047(7) 0.053(7) 0.044(7) -0.026(6) -0.015(5) 0.008(6)
C41 0.040(6) 0.063(8) 0.079(8) -0.043(7) -0.030(6) 0.022(5)
C42 0.063(7) 0.050(7) 0.066(8) -0.036(6) -0.038(6) 0.019(6)
C43 0.057(7) 0.087(9) 0.060(8) -0.034(7) -0.035(6) 0.016(6)
C44 0.099(10) 0.057(8) 0.086(10) -0.035(7) -0.060(8) 0.047(7)
C45 0.070(8) 0.060(8) 0.076(9) -0.036(7) -0.034(7) 0.040(6)
C46 0.046(7) 0.046(7) 0.068(8) -0.036(6) -0.011(6) 0.012(5)
C47 0.059(8) 0.053(7) 0.071(9) -0.026(7) -0.004(6) 0.011(6)
C48 0.034(6) 0.047(7) 0.058(7) -0.018(6) -0.007(5) 0.012(5)
C49 0.052(7) 0.030(6) 0.047(7) 0.000(5) 0.010(5) -0.002(5)
C50 0.040(6) 0.035(6) 0.048(7) -0.018(5) -0.016(5) 0.014(5)
C51 0.037(6) 0.050(6) 0.053(7) -0.030(6) -0.022(5) 0.019(5)
C52 0.034(6) 0.057(7) 0.071(8) -0.037(6) -0.019(5) 0.001(5)
C53 0.045(7) 0.045(6) 0.067(8) -0.031(6) -0.013(5) -0.006(5)
C54 0.035(6) 0.050(7) 0.064(8) -0.029(6) -0.012(5) 0.001(5)
C55 0.028(5) 0.031(5) 0.041(6) -0.012(5) -0.010(5) 0.005(4)
C56 0.056(7) 0.051(7) 0.039(6) -0.030(6) -0.014(5) 0.011(5)
C57 0.055(7) 0.086(9) 0.069(8) -0.035(7) -0.028(6) 0.011(6)
C58 0.092(9) 0.102(10) 0.052(8) -0.064(7) -0.028(7) 0.026(8)
C59 0.056(7) 0.080(9) 0.061(8) -0.054(7) -0.003(6) 0.018(6)
C60 0.050(6) 0.038(6) 0.048(7) -0.028(5) -0.002(5) 0.012(5)
C61 0.075(8) 0.033(6) 0.081(9) -0.028(6) -0.033(7) 0.012(6)
C62 0.047(6) 0.039(6) 0.067(8) -0.034(6) -0.001(5) 0.015(5)
C63 0.106(15) 0.16(2) 0.32(3) 0.06(2) 0.057(17) -0.074(14)
Cl1 0.195(6) 0.191(6) 0.336(9) -0.091(6) -0.106(6) 0.008(5)
Cl2 0.191(7) 0.481(14) 0.325(10) -0.297(11) -0.008(6) -0.056(8)

loop_
_atom_type_symbol
_atom_type_description
_atom_type_scat_dispersion_real
_atom_type_scat_dispersion_imag
_atom_type_scat_source
C C 0.0033 0.0016 'International Tables Vol C Tables 4.2.6.8 and 6.1.1.4'
H H 0.0000 0.0000 'International Tables Vol C Tables 4.2.6.8 and 6.1.1.4'
N N 0.0061 0.0033 'International Tables Vol C Tables 4.2.6.8 and 6.1.1.4'
O O 0.0106 0.0060 'International Tables Vol C Tables 4.2.6.8 and 6.1.1.4'
S S 0.1246 0.1234 'International Tables Vol C Tables 4.2.6.8 and 6.1.1.4'
Cl Cl 0.1484 0.1585 'International Tables Vol C Tables 4.2.6.8 and 6.1.1.4'
Co Co 0.3494 0.9721 'International Tables Vol C Tables 4.2.6.8 and 6.1.1.4'

loop_
_geom_angle_atom_site_label_1
_geom_angle_atom_site_label_2
_geom_angle_atom_site_label_3
_geom_angle
_geom_angle_site_symmetry_1
_geom_angle_site_symmetry_3
_geom_angle_publ_flag
N16 Co1 N6 88.4(3) . . ?
N16 Co1 N11 171.3(3) . . ?
N6 Co1 N11 89.4(3) . . ?
N16 Co1 N1 90.5(3) . . ?
N6 Co1 N1 170.9(3) . . ?
N11 Co1 N1 90.3(3) . . ?
N16 Co1 N21 94.7(3) . . ?
N6 Co1 N21 95.2(3) . . ?
N11 Co1 N21 93.9(3) . . ?
N1 Co1 N21 93.9(3) . . ?
N16 Co1 Co2 85.5(2) . . ?
N6 Co1 Co2 85.7(2) . . ?
N11 Co1 Co2 86.0(2) . . ?
N1 Co1 Co2 85.1(2) . . ?
N21 Co1 Co2 179.0(2) . . ?
N7 Co2 N12 91.8(3) . . ?
N7 Co2 N2 176.9(3) . . ?
N12 Co2 N2 90.4(3) . . ?
N7 Co2 N17 89.6(3) . . ?
N12 Co2 N17 177.7(3) . . ?
N2 Co2 N17 88.1(3) . . ?
N7 Co2 Co3 89.4(2) . . ?
N12 Co2 Co3 88.1(2) . . ?
N2 Co2 Co3 88.4(2) . . ?
N17 Co2 Co3 90.1(2) . . ?
N7 Co2 Co1 90.8(2) . . ?
N12 Co2 Co1 90.7(2) . . ?
N2 Co2 Co1 91.4(2) . . ?
N17 Co2 Co1 91.2(2) . . ?
Co3 Co2 Co1 178.74(8) . . ?
N8 Co3 N13 91.4(3) . . ?
N8 Co3 N3 179.2(3) . . ?
N13 Co3 N3 89.3(3) . . ?
N8 Co3 N18 90.8(3) . . ?
N13 Co3 N18 177.7(3) . . ?
N3 Co3 N18 88.6(3) . . ?
N8 Co3 Co2 90.2(2) . . ?
N13 Co3 Co2 90.1(2) . . ?
N3 Co3 Co2 90.2(2) . . ?
N18 Co3 Co2 89.0(2) . . ?
N8 Co3 Co4 89.8(2) . . ?
N13 Co3 Co4 89.9(2) . . ?
N3 Co3 Co4 89.8(2) . . ?
N18 Co3 Co4 91.0(2) . . ?
Co2 Co3 Co4 179.96(13) . . ?
N9 Co4 N14 92.2(3) . . ?
N9 Co4 N19 90.0(3) . . ?
N14 Co4 N19 177.2(3) . . ?
N9 Co4 N4 177.2(3) . . ?
N14 Co4 N4 89.8(3) . . ?
N19 Co4 N4 87.9(3) . . ?
N9 Co4 Co3 88.6(2) . . ?
N14 Co4 Co3 89.9(2) . . ?
N19 Co4 Co3 88.3(2) . . ?
N4 Co4 Co3 89.5(2) . . ?
N9 Co4 Co5 90.7(2) . . ?
N14 Co4 Co5 91.0(2) . . ?
N19 Co4 Co5 90.8(2) . . ?
N4 Co4 Co5 91.2(2) . . ?
Co3 Co4 Co5 178.82(8) . . ?
N10 Co5 N20 90.9(3) . . ?
N10 Co5 N5 171.3(3) . . ?
N20 Co5 N5 88.8(3) . . ?
N10 Co5 N15 88.9(3) . . ?
N20 Co5 N15 172.0(3) . . ?
N5 Co5 N15 90.2(3) . . ?
N10 Co5 N22 95.0(3) . . ?
N20 Co5 N22 93.6(3) . . ?
N5 Co5 N22 93.8(3) . . ?
N15 Co5 N22 94.4(3) . . ?
N10 Co5 Co4 86.1(2) . . ?
N20 Co5 Co4 86.17(19) . . ?
N5 Co5 Co4 85.2(2) . . ?
N15 Co5 Co4 85.9(2) . . ?
N22 Co5 Co4 179.0(2) . . ?
C1 N1 C5 116.6(8) . . ?
C1 N1 Co1 121.3(6) . . ?
C5 N1 Co1 122.1(6) . . ?
C6 N2 C5 122.5(8) . . ?
C6 N2 Co2 121.0(6) . . ?
C5 N2 Co2 116.2(6) . . ?
C6 N3 C10 118.7(7) . . ?
C6 N3 Co3 120.3(6) . . ?
C10 N3 Co3 120.9(5) . . ?
C11 N4 C10 124.3(8) . . ?
C11 N4 Co4 114.8(6) . . ?
C10 N4 Co4 120.0(6) . . ?
C15 N5 C11 115.7(8) . . ?
C15 N5 Co5 121.0(7) . . ?
C11 N5 Co5 122.9(6) . . ?
C16 N6 C20 118.0(8) . . ?
C16 N6 Co1 120.6(6) . . ?
C20 N6 Co1 121.0(6) . . ?
C20 N7 C21 124.8(8) . . ?
C20 N7 Co2 116.5(6) . . ?
C21 N7 Co2 118.5(6) . . ?
C25 N8 C21 120.2(8) . . ?
C25 N8 Co3 120.9(6) . . ?
C21 N8 Co3 118.8(7) . . ?
C25 N9 C26 122.8(8) . . ?
C25 N9 Co4 120.7(6) . . ?
C26 N9 Co4 116.2(6) . . ?
C30 N10 C26 117.8(9) . . ?
C30 N10 Co5 122.7(7) . . ?
C26 N10 Co5 119.6(6) . . ?
C31 N11 C35 118.5(8) . . ?
C31 N11 Co1 120.8(7) . . ?
C35 N11 Co1 120.7(6) . . ?
C36 N12 C35 120.5(8) . . ?
C36 N12 Co2 121.9(6) . . ?
C35 N12 Co2 117.6(6) . . ?
C40 N13 C36 120.0(8) . . ?
C40 N13 Co3 119.9(6) . . ?
C36 N13 Co3 120.1(6) . . ?
C41 N14 C40 124.6(8) . . ?
C41 N14 Co4 116.2(6) . . ?
C40 N14 Co4 118.7(6) . . ?
C45 N15 C41 117.8(8) . . ?
C45 N15 Co5 121.5(7) . . ?
C41 N15 Co5 120.5(7) . . ?
C46 N16 C50 116.5(8) . . ?
C46 N16 Co1 119.8(6) . . ?
C50 N16 Co1 123.6(6) . . ?
C50 N17 C51 122.9(8) . . ?
C50 N17 Co2 116.9(6) . . ?
C51 N17 Co2 119.7(6) . . ?
C51 N18 C55 119.1(7) . . ?
C51 N18 Co3 122.3(6) . . ?
C55 N18 Co3 118.4(6) . . ?
C55 N19 C56 124.6(8) . . ?
C55 N19 Co4 119.2(6) . . ?
C56 N19 Co4 116.1(6) . . ?
C60 N20 C56 117.7(8) . . ?
C60 N20 Co5 122.3(6) . . ?
C56 N20 Co5 119.8(6) . . ?
C61 N21 Co1 165.3(9) . . ?
C62 N22 Co5 160.3(8) . . ?
N1 C1 C2 124.4(9) . . ?
C3 C2 C1 118.8(9) . . ?
C2 C3 C4 119.2(9) . . ?
C3 C4 C5 120.0(9) . . ?
N1 C5 N2 113.9(8) . . ?
N1 C5 C4 121.0(8) . . ?
N2 C5 C4 124.8(8) . . ?
N3 C6 C7 121.5(8) . . ?
N3 C6 N2 112.7(8) . . ?
C7 C6 N2 125.7(8) . . ?
C6 C7 C8 119.0(8) . . ?
C9 C8 C7 120.0(9) . . ?
C10 C9 C8 120.0(9) . . ?
C9 C10 N3 120.7(8) . . ?
C9 C10 N4 126.9(8) . . ?
N3 C10 N4 112.3(8) . . ?
N5 C11 C12 122.0(8) . . ?
N5 C11 N4 113.3(9) . . ?
C12 C11 N4 124.4(9) . . ?
C13 C12 C11 120.0(9) . . ?
C12 C13 C14 119.8(10) . . ?
C15 C14 C13 117.8(10) . . ?
N5 C15 C14 124.4(10) . . ?
N6 C16 C17 126.3(9) . . ?
C16 C17 C18 115.2(9) . . ?
C19 C18 C17 119.8(10) . . ?
C18 C19 C20 121.1(10) . . ?
N6 C20 N7 115.0(8) . . ?
N6 C20 C19 119.7(9) . . ?
N7 C20 C19 125.2(9) . . ?
N8 C21 C22 120.0(10) . . ?
N8 C21 N7 115.4(9) . . ?
C22 C21 N7 124.6(9) . . ?
C23 C22 C21 119.0(11) . . ?
C24 C23 C22 121.0(10) . . ?
C23 C24 C25 119.0(10) . . ?
N8 C25 N9 112.5(8) . . ?
N8 C25 C24 120.5(9) . . ?
N9 C25 C24 126.8(9) . . ?
N9 C26 N10 114.6(9) . . ?
N9 C26 C27 126.9(9) . . ?
N10 C26 C27 118.2(9) . . ?
C28 C27 C26 120.6(10) . . ?
C27 C28 C29 119.9(10) . . ?
C30 C29 C28 117.2(10) . . ?
N10 C30 C29 126.3(10) . . ?
C32 C31 N11 121.7(10) . . ?
C31 C32 C33 120.5(11) . . ?
C32 C33 C34 118.8(11) . . ?
C33 C34 C35 120.2(11) . . ?
N11 C35 C34 120.2(9) . . ?
N11 C35 N12 114.1(9) . . ?
C34 C35 N12 125.4(10) . . ?
C37 C36 N12 128.9(8) . . ?
C37 C36 N13 119.6(9) . . ?
N12 C36 N13 111.3(8) . . ?
C38 C37 C36 119.9(9) . . ?
C37 C38 C39 122.0(10) . . ?
C38 C39 C40 117.3(10) . . ?
N13 C40 C39 120.8(9) . . ?
N13 C40 N14 114.5(8) . . ?
C39 C40 N14 124.7(9) . . ?
N15 C41 N14 114.8(9) . . ?
N15 C41 C42 119.1(9) . . ?
N14 C41 C42 126.0(9) . . ?
C43 C42 C41 121.6(9) . . ?
C42 C43 C44 118.2(10) . . ?
C45 C44 C43 118.4(10) . . ?
N15 C45 C44 124.7(10) . . ?
N16 C46 C47 124.2(9) . . ?
C48 C47 C46 117.6(10) . . ?
C47 C48 C49 120.3(10) . . ?
C50 C49 C48 119.8(9) . . ?
C49 C50 N16 121.5(8) . . ?
C49 C50 N17 125.9(8) . . ?
N16 C50 N17 112.6(8) . . ?
N18 C51 N17 112.0(8) . . ?
N18 C51 C52 121.1(8) . . ?
N17 C51 C52 126.8(8) . . ?
C53 C52 C51 117.8(9) . . ?
C54 C53 C52 122.1(9) . . ?
C53 C54 C55 119.2(9) . . ?
N18 C55 N19 114.5(8) . . ?
N18 C55 C54 120.4(8) . . ?
N19 C55 C54 125.0(8) . . ?
N19 C56 N20 115.5(8) . . ?
N19 C56 C57 123.4(9) . . ?
N20 C56 C57 121.0(8) . . ?
C58 C57 C56 116.8(10) . . ?
C59 C58 C57 121.0(10) . . ?
C58 C59 C60 119.7(9) . . ?
N20 C60 C59 123.6(9) . . ?
N21 C61 S1 177.4(10) . . ?
N22 C62 S2 177.9(10) . . ?
Cl2 C63 Cl1 111.5(9) . . ?
C64 O1 C64 180.0(4) 2_566 . ?
O1 C64 C65 147(2) . . ?

loop_
_geom_bond_atom_site_label_1
_geom_bond_atom_site_label_2
_geom_bond_distance
_geom_bond_site_symmetry_2
_geom_bond_publ_flag
Co1 N16 1.970(7) . ?
Co1 N6 1.972(7) . ?
Co1 N11 1.977(8) . ?
Co1 N1 1.979(7) . ?
Co1 N21 2.076(8) . ?
Co1 Co2 2.2764(18) . ?
Co2 N7 1.887(7) . ?
Co2 N12 1.889(7) . ?
Co2 N2 1.905(7) . ?
Co2 N17 1.926(7) . ?
Co2 Co3 2.2319(19) . ?
Co3 N8 1.919(7) . ?
Co3 N13 1.931(7) . ?
Co3 N3 1.933(7) . ?
Co3 N18 1.936(7) . ?
Co3 Co4 2.2323(18) . ?
Co4 N9 1.888(8) . ?
Co4 N14 1.891(7) . ?
Co4 N19 1.913(7) . ?
Co4 N4 1.921(7) . ?
Co4 Co5 2.2710(18) . ?
Co5 N10 1.959(8) . ?
Co5 N20 1.966(7) . ?
Co5 N5 1.968(8) . ?
Co5 N15 1.988(7) . ?
Co5 N22 2.071(8) . ?
S1 C61 1.595(10) . ?
S2 C62 1.604(9) . ?
N1 C1 1.347(10) . ?
N1 C5 1.359(10) . ?
N2 C6 1.374(10) . ?
N2 C5 1.397(10) . ?
N3 C6 1.360(10) . ?
N3 C10 1.385(10) . ?
N4 C11 1.388(10) . ?
N4 C10 1.396(10) . ?
N5 C15 1.355(11) . ?
N5 C11 1.363(11) . ?
N6 C16 1.323(11) . ?
N6 C20 1.349(10) . ?
N7 C20 1.363(10) . ?
N7 C21 1.394(11) . ?
N8 C25 1.351(10) . ?
N8 C21 1.352(11) . ?
N9 C25 1.374(10) . ?
N9 C26 1.383(11) . ?
N10 C30 1.334(10) . ?
N10 C26 1.390(11) . ?
N11 C31 1.352(10) . ?
N11 C35 1.360(11) . ?
N12 C36 1.372(11) . ?
N12 C35 1.398(11) . ?
N13 C40 1.350(11) . ?
N13 C36 1.381(10) . ?
N14 C41 1.378(11) . ?
N14 C40 1.410(11) . ?
N15 C45 1.334(11) . ?
N15 C41 1.357(10) . ?
N16 C46 1.353(10) . ?
N16 C50 1.370(10) . ?
N17 C50 1.376(10) . ?
N17 C51 1.401(10) . ?
N18 C51 1.367(10) . ?
N18 C55 1.371(10) . ?
N19 C55 1.372(10) . ?
N19 C56 1.375(10) . ?
N20 C60 1.345(10) . ?
N20 C56 1.379(10) . ?
N21 C61 1.154(10) . ?
N22 C62 1.162(10) . ?
C1 C2 1.373(12) . ?
C2 C3 1.356(13) . ?
C3 C4 1.370(12) . ?
C4 C5 1.404(12) . ?
C6 C7 1.361(11) . ?
C7 C8 1.383(11) . ?
C8 C9 1.371(11) . ?
C9 C10 1.350(11) . ?
C11 C12 1.373(12) . ?
C12 C13 1.352(12) . ?
C13 C14 1.368(13) . ?
C14 C15 1.366(13) . ?
C16 C17 1.370(12) . ?
C17 C18 1.403(13) . ?
C18 C19 1.353(13) . ?
C19 C20 1.391(12) . ?
C21 C22 1.391(12) . ?
C22 C23 1.373(13) . ?
C23 C24 1.343(13) . ?
C24 C25 1.392(12) . ?
C26 C27 1.415(12) . ?
C27 C28 1.375(13) . ?
C28 C29 1.381(13) . ?
C29 C30 1.350(12) . ?
C31 C32 1.350(12) . ?
C32 C33 1.355(13) . ?
C33 C34 1.365(14) . ?
C34 C35 1.378(13) . ?
C36 C37 1.372(12) . ?
C37 C38 1.345(12) . ?
C38 C39 1.374(12) . ?
C39 C40 1.405(12) . ?
C41 C42 1.398(12) . ?
C42 C43 1.352(12) . ?
C43 C44 1.381(13) . ?
C44 C45 1.347(13) . ?
C46 C47 1.368(12) . ?
C47 C48 1.360(12) . ?
C48 C49 1.370(11) . ?
C49 C50 1.362(11) . ?
C51 C52 1.409(11) . ?
C52 C53 1.360(11) . ?
C53 C54 1.358(11) . ?
C54 C55 1.393(11) . ?
C56 C57 1.419(12) . ?
C57 C58 1.402(12) . ?
C58 C59 1.342(13) . ?
C59 C60 1.352(12) . ?
C63 Cl2 1.63(2) . ?
C63 Cl1 1.68(2) . ?
O1 C64 1.408(9) 2_566 ?
O1 C64 1.408(9) . ?
C64 C65 1.423(10) . ?
